data_7207371
loop_
_publ_author_name
'Kanth Siram, Raja Bhaskar'
'Smith, Jeremy'
'Anthopoulos, Thomas D.'
'Patil, Satish'

_publ_section_title
;
 Acenaphtho[1,2-b]quinoxaline based low band gap copolymers for organic
 thin film transistor applications
;
_journal_issue 10
_journal_name_full 'Journal of Materials Chemistry'
_journal_page_first 4450
_journal_paper_doi 10.1039/c1jm13540f
_journal_volume 22
_journal_year 2012
_chemical_compound_source 'see text'
_chemical_formula_moiety 'C30 H34 N2 O2'
_chemical_formula_sum 'C30 H34 N2 O2'
_chemical_formula_weight 454.59
_chemical_name_systematic ?
_space_group_IT_number 14
_symmetry_cell_setting monoclinic
_symmetry_Int_Tables_number 14
_symmetry_space_group_name_Hall '-P 2ybc'
_symmetry_space_group_name_H-M 'P 1 21/c 1'
_atom_sites_solution_hydrogens geom
_atom_sites_solution_primary direct
_atom_sites_solution_secondary difmap
_cell_angle_alpha 90
_cell_angle_beta 93.194(4)
_cell_angle_gamma 90
_cell_formula_units_Z 4
_cell_length_a 17.8066(7)
_cell_length_b 8.6123(4)
_cell_length_c 16.7680(7)
_cell_measurement_reflns_used 26849
_cell_measurement_temperature 295(1)
_cell_measurement_theta_max 25.99
_cell_measurement_theta_min 2.43
_cell_volume 2567.48(19)
_computing_cell_refinement 'CrysAlisPro CCD (Oxford Diffraction, 2009)'
_computing_data_collection 'CrysAlisPro CCD (Oxford Diffraction, 2009)'
_computing_data_reduction 'CrysAlisPro RED (Oxford Diffraction, 2009)'
_computing_molecular_graphics 'Ortep-3 (Farrugia, 1997) and CAMERON (Watkin et al., 1993)'
_computing_publication_material 'WinGX (Farrugia, 1999)'
_computing_structure_refinement 'SHELXL97 (Sheldrick, 2008)'
_computing_structure_solution 'SHELXS97 (Sheldrick, 2008)'
_diffrn_ambient_temperature 295(1)
_diffrn_measured_fraction_theta_full 1.000
_diffrn_measured_fraction_theta_max 1.000
_diffrn_measurement_device_type 'Oxford Xcalibur,Eos(Nova) CCD detector'
_diffrn_measurement_method 'f\w scans'
_diffrn_radiation_monochromator graphite
_diffrn_radiation_probe x-ray
_diffrn_radiation_source 'Enhance (Mo) X-ray Source'
_diffrn_radiation_type MoK\a
_diffrn_radiation_wavelength 0.71073
_diffrn_reflns_av_R_equivalents 0.0437
_diffrn_reflns_av_sigmaI/netI 0.0439
_diffrn_reflns_limit_h_max 21
_diffrn_reflns_limit_h_min -21
_diffrn_reflns_limit_k_max 10
_diffrn_reflns_limit_k_min -10
_diffrn_reflns_limit_l_max 20
_diffrn_reflns_limit_l_min -20
_diffrn_reflns_number 26849
_diffrn_reflns_reduction_process
;

;
_diffrn_reflns_theta_full 25.99
_diffrn_reflns_theta_max 25.99
_diffrn_reflns_theta_min 2.43
_exptl_absorpt_coefficient_mu 0.073
_exptl_absorpt_correction_T_max 0.9855
_exptl_absorpt_correction_T_min 0.9783
_exptl_absorpt_correction_type multi-scan
_exptl_absorpt_process_details 'CrysAlis RED (Oxford Diffraction,2009)'
_exptl_crystal_colour colorless
_exptl_crystal_density_diffrn 1.176
_exptl_crystal_density_method 'Not Measured'
_exptl_crystal_description block
_exptl_crystal_F_000 976
_exptl_crystal_size_max 0.30
_exptl_crystal_size_mid 0.20
_exptl_crystal_size_min 0.20
_refine_diff_density_max 0.131
_refine_diff_density_min -0.164
_refine_diff_density_rms 0.033
_refine_ls_extinction_coef 0.0045(10)
_refine_ls_extinction_expression Fc^*^=kFc[1+0.001xFc^2^\l^3^/sin(2\q)]^-1/4^
_refine_ls_extinction_method SHELXL
_refine_ls_goodness_of_fit_ref 1.086
_refine_ls_hydrogen_treatment constr
_refine_ls_matrix_type full
_refine_ls_number_parameters 310
_refine_ls_number_reflns 5054
_refine_ls_number_restraints 0
_refine_ls_restrained_S_all 1.086
_refine_ls_R_factor_all 0.1026
_refine_ls_R_factor_gt 0.0546
_refine_ls_shift/su_max 0.000
_refine_ls_shift/su_mean 0.000
_refine_ls_structure_factor_coef Fsqd
_refine_ls_weighting_details 'calc w=1/[\s^2^(Fo^2^)+(0.0641P)^2^+0.0000P] where P=(Fo^2^+2Fc^2^)/3'
_refine_ls_weighting_scheme calc
_refine_ls_wR_factor_gt 0.1356
_refine_ls_wR_factor_ref 0.1551
_reflns_number_gt 2885
_reflns_number_total 5054
_reflns_threshold_expression >2sigma(I)
_cod_data_source_file c1jm13540f.txt
_cod_data_source_block rj1_n
_cod_depositor_comments
;
The following automatic conversions were performed:

'_symmetry_cell_setting' value 'Monoclinic' changed to 'monoclinic'
according to /home/saulius/struct/CIF-dictionaries/cif_core.dic
dictionary named 'cif_core.dic' version 2.4.1 from 2010-06-29.

Automatic conversion script
Id: cif_fix_values 1715 2011-07-08 13:25:40Z adriana 
;
_cod_original_sg_symbol_H-M 'P 21/c'
_cod_database_code 7207371

loop_
_symmetry_equiv_pos_site_id
_symmetry_equiv_pos_as_xyz
1 x,y,z
2 -x,1/2+y,1/2-z
3 -x,-y,-z
4 x,1/2-y,1/2+z

loop_
_atom_site_label
_atom_site_type_symbol
_atom_site_fract_x
_atom_site_fract_y
_atom_site_fract_z
_atom_site_U_iso_or_equiv
_atom_site_adp_type
_atom_site_occupancy
_atom_site_symmetry_multiplicity
_atom_site_calc_flag
_atom_site_refinement_flags
C1 C 1.18135(11) -0.0043(2) 0.56004(12) 0.0565(5) Uani 1 1 d .
C2 C 1.23904(12) -0.0932(3) 0.59141(14) 0.0686(6) Uani 1 1 d .
H2 H 1.2374 -0.1353 0.6424 0.082 Uiso 1 1 calc R
C3 C 1.30131(13) -0.1199(3) 0.54459(16) 0.0789(7) Uani 1 1 d .
H3 H 1.3413 -0.1790 0.5660 0.095 Uiso 1 1 calc R
C4 C 1.30501(13) -0.0620(3) 0.46867(16) 0.0774(7) Uani 1 1 d .
H4 H 1.3471 -0.0821 0.4400 0.093 Uiso 1 1 calc R
C5 C 1.23911(14) 0.0938(3) 0.35572(15) 0.0759(7) Uani 1 1 d .
H5 H 1.2777 0.0803 0.3212 0.091 Uiso 1 1 calc R
C6 C 1.17691(15) 0.1765(3) 0.33130(14) 0.0776(7) Uani 1 1 d .
H6 H 1.1741 0.2178 0.2800 0.093 Uiso 1 1 calc R
C7 C 1.11644(12) 0.2023(3) 0.38079(12) 0.0663(6) Uani 1 1 d .
H7 H 1.0746 0.2593 0.3626 0.080 Uiso 1 1 calc R
C8 C 1.12103(11) 0.1410(2) 0.45640(12) 0.0554(5) Uani 1 1 d .
C9 C 1.18511(11) 0.0542(2) 0.48136(12) 0.0563(5) Uani 1 1 d .
C10 C 1.24572(12) 0.0278(3) 0.43361(14) 0.0642(6) Uani 1 1 d .
C11 C 1.07285(11) 0.1415(2) 0.52504(11) 0.0522(5) Uani 1 1 d .
C12 C 1.10972(11) 0.0517(2) 0.58819(12) 0.0525(5) Uani 1 1 d .
C13 C 0.97737(11) 0.1924(2) 0.60442(11) 0.0488(5) Uani 1 1 d .
C14 C 1.01297(10) 0.1026(2) 0.66629(11) 0.0492(5) Uani 1 1 d .
C15 C 0.97687(11) 0.0822(2) 0.73823(11) 0.0531(5) Uani 1 1 d .
H15 H 0.9999 0.0229 0.7790 0.064 Uiso 1 1 calc R
C16 C 0.90879(11) 0.1483(2) 0.74880(11) 0.0499(5) Uani 1 1 d .
C17 C 0.87382(10) 0.2436(2) 0.68740(11) 0.0488(5) Uani 1 1 d .
C18 C 0.90789(10) 0.2637(2) 0.61739(11) 0.0512(5) Uani 1 1 d .
H18 H 0.8850 0.3255 0.5776 0.061 Uiso 1 1 calc R
C19 C 0.89381(12) 0.0258(3) 0.87523(12) 0.0658(6) Uani 1 1 d .
H19A H 0.9377 0.0685 0.9042 0.079 Uiso 1 1 calc R
H19B H 0.9074 -0.0731 0.8524 0.079 Uiso 1 1 calc R
C20 C 0.83081(12) 0.0047(2) 0.93017(11) 0.0639(6) Uani 1 1 d .
H20A H 0.8169 0.1055 0.9506 0.077 Uiso 1 1 calc R
H20B H 0.8487 -0.0581 0.9753 0.077 Uiso 1 1 calc R
C21 C 0.76166(13) -0.0711(3) 0.89102(12) 0.0736(7) Uani 1 1 d .
H21A H 0.7756 -0.1717 0.8705 0.088 Uiso 1 1 calc R
H21B H 0.7437 -0.0080 0.8459 0.088 Uiso 1 1 calc R
C22 C 0.69823(14) -0.0928(3) 0.94625(14) 0.0798(7) Uani 1 1 d .
H22A H 0.7159 -0.1581 0.9905 0.096 Uiso 1 1 calc R
H22B H 0.6854 0.0076 0.9680 0.096 Uiso 1 1 calc R
C23 C 0.62895(17) -0.1634(4) 0.90773(18) 0.1233(11) Uani 1 1 d .
H23A H 0.6421 -0.2629 0.8853 0.148 Uiso 1 1 calc R
H23B H 0.6112 -0.0973 0.8638 0.148 Uiso 1 1 calc R
C24 C 0.56585(18) -0.1876(5) 0.9617(2) 0.1610(15) Uani 1 1 d .
H24A H 0.5833 -0.2487 1.0069 0.241 Uiso 1 1 calc R
H24B H 0.5253 -0.2409 0.9331 0.241 Uiso 1 1 calc R
H24C H 0.5484 -0.0889 0.9797 0.241 Uiso 1 1 calc R
C25 C 0.77083(11) 0.4082(2) 0.64837(12) 0.0609(6) Uani 1 1 d .
H25A H 0.7552 0.3523 0.6000 0.073 Uiso 1 1 calc R
H25B H 0.8053 0.4900 0.6346 0.073 Uiso 1 1 calc R
C26 C 0.70336(12) 0.4764(2) 0.68610(13) 0.0674(6) Uani 1 1 d .
H26A H 0.6797 0.5509 0.6493 0.081 Uiso 1 1 calc R
H26B H 0.7205 0.5326 0.7338 0.081 Uiso 1 1 calc R
C27 C 0.64507(11) 0.3595(3) 0.70839(14) 0.0714(6) Uani 1 1 d .
H27A H 0.6692 0.2803 0.7421 0.086 Uiso 1 1 calc R
H27B H 0.6245 0.3092 0.6602 0.086 Uiso 1 1 calc R
C28 C 0.58143(12) 0.4311(3) 0.75191(15) 0.0797(7) Uani 1 1 d .
H28A H 0.6028 0.4891 0.7973 0.096 Uiso 1 1 calc R
H28B H 0.5552 0.5045 0.7164 0.096 Uiso 1 1 calc R
C29 C 0.52570(14) 0.3187(3) 0.78091(16) 0.0956(8) Uani 1 1 d .
H29A H 0.5521 0.2427 0.8147 0.115 Uiso 1 1 calc R
H29B H 0.5027 0.2638 0.7353 0.115 Uiso 1 1 calc R
C30 C 0.46431(16) 0.3907(4) 0.82713(19) 0.1287(12) Uani 1 1 d .
H30A H 0.4862 0.4415 0.8738 0.193 Uiso 1 1 calc R
H30B H 0.4304 0.3111 0.8429 0.193 Uiso 1 1 calc R
H30C H 0.4373 0.4653 0.7941 0.193 Uiso 1 1 calc R
N1 N 1.08136(9) 0.03166(18) 0.65817(9) 0.0553(4) Uani 1 1 d .
N2 N 1.00804(9) 0.21299(18) 0.53185(9) 0.0540(4) Uani 1 1 d .
O1 O 0.86708(7) 0.13078(15) 0.81343(7) 0.0605(4) Uani 1 1 d .
O2 O 0.80668(7) 0.30483(15) 0.70548(7) 0.0567(4) Uani 1 1 d .

loop_
_atom_site_aniso_label
_atom_site_aniso_U_11
_atom_site_aniso_U_22
_atom_site_aniso_U_33
_atom_site_aniso_U_23
_atom_site_aniso_U_13
_atom_site_aniso_U_12
C1 0.0477(12) 0.0587(13) 0.0641(14) -0.0135(10) 0.0122(11) -0.0088(10)
C2 0.0540(14) 0.0753(15) 0.0774(15) -0.0114(12) 0.0123(12) 0.0016(12)
C3 0.0573(15) 0.0855(18) 0.095(2) -0.0146(14) 0.0166(14) 0.0033(12)
C4 0.0590(15) 0.0810(17) 0.095(2) -0.0300(14) 0.0293(14) -0.0084(13)
C5 0.0718(17) 0.0871(17) 0.0719(17) -0.0247(14) 0.0317(13) -0.0237(14)
C6 0.0850(19) 0.0918(18) 0.0583(15) -0.0128(12) 0.0254(14) -0.0245(15)
C7 0.0676(15) 0.0771(15) 0.0558(14) -0.0097(11) 0.0171(11) -0.0152(12)
C8 0.0550(13) 0.0602(13) 0.0521(13) -0.0127(10) 0.0143(10) -0.0145(10)
C9 0.0491(12) 0.0599(13) 0.0613(14) -0.0187(10) 0.0159(10) -0.0133(10)
C10 0.0579(14) 0.0657(14) 0.0708(16) -0.0221(12) 0.0210(12) -0.0157(11)
C11 0.0482(12) 0.0561(12) 0.0533(13) -0.0103(9) 0.0127(10) -0.0102(10)
C12 0.0482(12) 0.0571(12) 0.0531(13) -0.0086(10) 0.0106(10) -0.0072(10)
C13 0.0482(12) 0.0544(12) 0.0443(11) -0.0033(9) 0.0074(9) -0.0070(9)
C14 0.0457(12) 0.0540(12) 0.0485(12) -0.0028(9) 0.0071(9) -0.0036(9)
C15 0.0517(12) 0.0616(13) 0.0465(12) 0.0035(9) 0.0062(10) 0.0027(10)
C16 0.0512(12) 0.0569(12) 0.0424(11) -0.0007(9) 0.0105(9) -0.0022(9)
C17 0.0434(11) 0.0514(12) 0.0523(12) 0.0000(9) 0.0083(9) -0.0029(9)
C18 0.0477(12) 0.0571(12) 0.0491(12) 0.0058(9) 0.0063(9) 0.0001(9)
C19 0.0721(15) 0.0771(15) 0.0491(13) 0.0135(11) 0.0113(11) 0.0141(12)
C20 0.0764(16) 0.0685(14) 0.0484(13) 0.0089(10) 0.0167(11) 0.0108(12)
C21 0.0870(18) 0.0756(16) 0.0603(14) 0.0027(12) 0.0215(13) -0.0021(13)
C22 0.0824(18) 0.0802(16) 0.0790(16) 0.0066(13) 0.0227(14) 0.0005(14)
C23 0.108(3) 0.142(3) 0.121(3) -0.002(2) 0.022(2) -0.042(2)
C24 0.100(3) 0.211(4) 0.175(4) 0.014(3) 0.039(2) -0.034(3)
C25 0.0566(13) 0.0611(13) 0.0659(14) 0.0129(11) 0.0110(11) 0.0060(11)
C26 0.0630(14) 0.0634(14) 0.0774(15) 0.0087(11) 0.0192(12) 0.0131(11)
C27 0.0558(14) 0.0723(15) 0.0876(17) -0.0049(12) 0.0160(12) 0.0017(11)
C28 0.0611(15) 0.0742(16) 0.1063(19) 0.0013(14) 0.0259(14) 0.0049(12)
C29 0.0689(17) 0.098(2) 0.122(2) -0.0048(16) 0.0281(16) -0.0038(15)
C30 0.100(2) 0.134(3) 0.160(3) 0.001(2) 0.072(2) -0.003(2)
N1 0.0481(10) 0.0641(11) 0.0542(11) -0.0038(8) 0.0086(8) -0.0012(8)
N2 0.0527(11) 0.0623(11) 0.0479(10) -0.0031(8) 0.0097(8) -0.0082(8)
O1 0.0616(9) 0.0707(9) 0.0508(8) 0.0123(7) 0.0184(7) 0.0119(7)
O2 0.0475(8) 0.0662(9) 0.0574(9) 0.0080(7) 0.0129(6) 0.0074(7)

loop_
_atom_type_symbol
_atom_type_description
_atom_type_scat_dispersion_real
_atom_type_scat_dispersion_imag
_atom_type_scat_source
O O 0.0106 0.0060 'International Tables Vol C Tables 4.2.6.8 and 6.1.1.4'
N N 0.0061 0.0033 'International Tables Vol C Tables 4.2.6.8 and 6.1.1.4'
H H 0.0000 0.0000 'International Tables Vol C Tables 4.2.6.8 and 6.1.1.4'
C C 0.0033 0.0016 'International Tables Vol C Tables 4.2.6.8 and 6.1.1.4'

loop_
_geom_angle_atom_site_label_1
_geom_angle_atom_site_label_2
_geom_angle_atom_site_label_3
_geom_angle
C2 C1 C9 119.02(19)
C2 C1 C12 135.3(2)
C9 C1 C12 105.67(18)
C1 C2 C3 118.3(2)
C1 C2 H2 120.8
C3 C2 H2 120.8
C4 C3 C2 122.4(2)
C4 C3 H3 118.8
C2 C3 H3 118.8
C3 C4 C10 120.8(2)
C3 C4 H4 119.6
C10 C4 H4 119.6
C6 C5 C10 120.6(2)
C6 C5 H5 119.7
C10 C5 H5 119.7
C5 C6 C7 122.7(2)
C5 C6 H6 118.7
C7 C6 H6 118.7
C8 C7 C6 118.3(2)
C8 C7 H7 120.8
C6 C7 H7 120.8
C7 C8 C9 118.99(19)
C7 C8 C11 135.5(2)
C9 C8 C11 105.48(18)
C10 C9 C8 123.7(2)
C10 C9 C1 123.6(2)
C8 C9 C1 112.69(18)
C9 C10 C4 115.7(2)
C9 C10 C5 115.7(2)
C4 C10 C5 128.5(2)
N2 C11 C12 123.54(17)
N2 C11 C8 128.29(19)
C12 C11 C8 108.15(18)
N1 C12 C11 123.03(18)
N1 C12 C1 128.94(19)
C11 C12 C1 108.00(17)
N2 C13 C18 118.47(17)
N2 C13 C14 122.43(17)
C18 C13 C14 119.10(17)
N1 C14 C15 118.56(18)
N1 C14 C13 122.20(17)
C15 C14 C13 119.23(18)
C16 C15 C14 120.81(19)
C16 C15 H15 119.6
C14 C15 H15 119.6
O1 C16 C15 126.13(18)
O1 C16 C17 113.76(17)
C15 C16 C17 120.09(17)
O2 C17 C18 125.69(18)
O2 C17 C16 114.56(16)
C18 C17 C16 119.74(18)
C17 C18 C13 120.96(18)
C17 C18 H18 119.5
C13 C18 H18 119.5
O1 C19 C20 106.85(16)
O1 C19 H19A 110.4
C20 C19 H19A 110.4
O1 C19 H19B 110.4
C20 C19 H19B 110.4
H19A C19 H19B 108.6
C19 C20 C21 113.84(17)
C19 C20 H20A 108.8
C21 C20 H20A 108.8
C19 C20 H20B 108.8
C21 C20 H20B 108.8
H20A C20 H20B 107.7
C20 C21 C22 113.94(18)
C20 C21 H21A 108.8
C22 C21 H21A 108.8
C20 C21 H21B 108.8
C22 C21 H21B 108.8
H21A C21 H21B 107.7
C23 C22 C21 114.4(2)
C23 C22 H22A 108.6
C21 C22 H22A 108.6
C23 C22 H22B 108.6
C21 C22 H22B 108.6
H22A C22 H22B 107.6
C22 C23 C24 115.2(3)
C22 C23 H23A 108.5
C24 C23 H23A 108.5
C22 C23 H23B 108.5
C24 C23 H23B 108.5
H23A C23 H23B 107.5
C23 C24 H24A 109.5
C23 C24 H24B 109.5
H24A C24 H24B 109.5
C23 C24 H24C 109.5
H24A C24 H24C 109.5
H24B C24 H24C 109.5
O2 C25 C26 107.32(15)
O2 C25 H25A 110.3
C26 C25 H25A 110.3
O2 C25 H25B 110.3
C26 C25 H25B 110.3
H25A C25 H25B 108.5
C25 C26 C27 114.78(17)
C25 C26 H26A 108.6
C27 C26 H26A 108.6
C25 C26 H26B 108.6
C27 C26 H26B 108.6
H26A C26 H26B 107.5
C26 C27 C28 113.04(18)
C26 C27 H27A 109.0
C28 C27 H27A 109.0
C26 C27 H27B 109.0
C28 C27 H27B 109.0
H27A C27 H27B 107.8
C29 C28 C27 115.0(2)
C29 C28 H28A 108.5
C27 C28 H28A 108.5
C29 C28 H28B 108.5
C27 C28 H28B 108.5
H28A C28 H28B 107.5
C28 C29 C30 114.6(2)
C28 C29 H29A 108.6
C30 C29 H29A 108.6
C28 C29 H29B 108.6
C30 C29 H29B 108.6
H29A C29 H29B 107.6
C29 C30 H30A 109.5
C29 C30 H30B 109.5
H30A C30 H30B 109.5
C29 C30 H30C 109.5
H30A C30 H30C 109.5
H30B C30 H30C 109.5
C12 N1 C14 114.59(17)
C11 N2 C13 114.19(17)
C16 O1 C19 118.20(15)
C17 O2 C25 117.26(14)

loop_
_geom_bond_atom_site_label_1
_geom_bond_atom_site_label_2
_geom_bond_distance
C1 C2 1.364(3)
C1 C9 1.417(3)
C1 C12 1.466(3)
C2 C3 1.413(3)
C2 H2 0.9300
C3 C4 1.372(3)
C3 H3 0.9300
C4 C10 1.410(3)
C4 H4 0.9300
C5 C6 1.361(3)
C5 C10 1.423(3)
C5 H5 0.9300
C6 C7 1.413(3)
C6 H6 0.9300
C7 C8 1.372(3)
C7 H7 0.9300
C8 C9 1.408(3)
C8 C11 1.473(2)
C9 C10 1.398(3)
C11 N2 1.319(2)
C11 C12 1.440(3)
C12 N1 1.314(2)
C13 N2 1.373(2)
C13 C18 1.409(2)
C13 C14 1.416(3)
C14 N1 1.376(2)
C14 C15 1.409(2)
C15 C16 1.360(3)
C15 H15 0.9300
C16 O1 1.356(2)
C16 C17 1.432(3)
C17 O2 1.356(2)
C17 C18 1.362(2)
C18 H18 0.9300
C19 O1 1.436(2)
C19 C20 1.502(3)
C19 H19A 0.9700
C19 H19B 0.9700
C20 C21 1.511(3)
C20 H20A 0.9700
C20 H20B 0.9700
C21 C22 1.512(3)
C21 H21A 0.9700
C21 H21B 0.9700
C22 C23 1.490(3)
C22 H22A 0.9700
C22 H22B 0.9700
C23 C24 1.496(3)
C23 H23A 0.9700
C23 H23B 0.9700
C24 H24A 0.9600
C24 H24B 0.9600
C24 H24C 0.9600
C25 O2 1.432(2)
C25 C26 1.508(2)
C25 H25A 0.9700
C25 H25B 0.9700
C26 C27 1.508(3)
C26 H26A 0.9700
C26 H26B 0.9700
C27 C28 1.513(3)
C27 H27A 0.9700
C27 H27B 0.9700
C28 C29 1.488(3)
C28 H28A 0.9700
C28 H28B 0.9700
C29 C30 1.508(3)
C29 H29A 0.9700
C29 H29B 0.9700
C30 H30A 0.9600
C30 H30B 0.9600
C30 H30C 0.9600

loop_
_geom_torsion_atom_site_label_1
_geom_torsion_atom_site_label_2
_geom_torsion_atom_site_label_3
_geom_torsion_atom_site_label_4
_geom_torsion
C9 C1 C2 C3 1.7(3)
C12 C1 C2 C3 -178.8(2)
C1 C2 C3 C4 -1.2(3)
C2 C3 C4 C10 -0.2(3)
C10 C5 C6 C7 0.3(3)
C5 C6 C7 C8 0.0(3)
C6 C7 C8 C9 -0.5(3)
C6 C7 C8 C11 179.3(2)
C7 C8 C9 C10 0.9(3)
C11 C8 C9 C10 -179.00(17)
C7 C8 C9 C1 -178.82(17)
C11 C8 C9 C1 1.3(2)
C2 C1 C9 C10 -1.0(3)
C12 C1 C9 C10 179.32(17)
C2 C1 C9 C8 178.69(18)
C12 C1 C9 C8 -1.0(2)
C8 C9 C10 C4 -179.95(18)
C1 C9 C10 C4 -0.3(3)
C8 C9 C10 C5 -0.6(3)
C1 C9 C10 C5 179.09(18)
C3 C4 C10 C9 0.9(3)
C3 C4 C10 C5 -178.4(2)
C6 C5 C10 C9 0.0(3)
C6 C5 C10 C4 179.3(2)
C7 C8 C11 N2 -2.8(4)
C9 C8 C11 N2 177.02(18)
C7 C8 C11 C12 179.1(2)
C9 C8 C11 C12 -1.1(2)
N2 C11 C12 N1 0.8(3)
C8 C11 C12 N1 179.07(17)
N2 C11 C12 C1 -177.70(17)
C8 C11 C12 C1 0.5(2)
C2 C1 C12 N1 2.2(4)
C9 C1 C12 N1 -178.17(18)
C2 C1 C12 C11 -179.4(2)
C9 C1 C12 C11 0.2(2)
N2 C13 C14 N1 1.0(3)
C18 C13 C14 N1 -178.99(17)
N2 C13 C14 C15 -177.83(16)
C18 C13 C14 C15 2.2(3)
N1 C14 C15 C16 -179.19(17)
C13 C14 C15 C16 -0.3(3)
C14 C15 C16 O1 176.52(17)
C14 C15 C16 C17 -1.8(3)
O1 C16 C17 O2 2.5(2)
C15 C16 C17 O2 -178.99(17)
O1 C16 C17 C18 -176.45(16)
C15 C16 C17 C18 2.1(3)
O2 C17 C18 C13 -178.98(16)
C16 C17 C18 C13 -0.2(3)
N2 C13 C18 C17 178.07(17)
C14 C13 C18 C17 -1.9(3)
O1 C19 C20 C21 63.7(2)
C19 C20 C21 C22 179.85(18)
C20 C21 C22 C23 178.4(2)
C21 C22 C23 C24 179.3(3)
O2 C25 C26 C27 -61.1(2)
C25 C26 C27 C28 175.44(18)
C26 C27 C28 C29 -175.3(2)
C27 C28 C29 C30 177.6(2)
C11 C12 N1 C14 0.5(3)
C1 C12 N1 C14 178.67(18)
C15 C14 N1 C12 177.51(16)
C13 C14 N1 C12 -1.3(3)
C12 C11 N2 C13 -1.2(3)
C8 C11 N2 C13 -179.04(17)
C18 C13 N2 C11 -179.72(16)
C14 C13 N2 C11 0.3(3)
C15 C16 O1 C19 -4.1(3)
C17 C16 O1 C19 174.31(17)
C20 C19 O1 C16 -168.98(16)
C18 C17 O2 C25 -4.5(3)
C16 C17 O2 C25 176.60(16)
C26 C25 O2 C17 -172.72(16)
